data_4028976
loop_
_publ_author_name
'Kato, Shin-Ichiro'
'Shimizu, Satoru'
'Kobayashi, Atsushi'
'Yoshihara, Toshitada'
'Tobita, Seiji'
'Nakamura, Yosuke'

_publ_section_title
;
 Systematic structure-property investigations on a series of alternating
 carbazole-thiophene oligomers.
;
_journal_issue 2
_journal_name_full 'The Journal of organic chemistry'
_journal_page_first 618
_journal_page_last 629
_journal_paper_doi 10.1021/jo402416f
_journal_volume 79
_journal_year 2014
_chemical_formula_sum 'C40 H30 N2 S3'
_chemical_formula_weight 634.84
_chemical_name_systematic
; 
 ? 
;
_space_group_IT_number 148
_symmetry_cell_setting trigonal
_symmetry_space_group_name_Hall '-R 3'
_symmetry_space_group_name_H-M 'R -3 :H'
_atom_sites_solution_hydrogens geom
_atom_sites_solution_primary direct
_atom_sites_solution_secondary difmap
_audit_creation_method SHELXL-97
_cell_angle_alpha 90.00
_cell_angle_beta 90.00
_cell_angle_gamma 120.00
_cell_formula_units_Z 18
_cell_length_a 36.1535(13)
_cell_length_b 36.1535(13)
_cell_length_c 12.2934(5)
_cell_measurement_reflns_used 23588
_cell_measurement_temperature 150(2)
_cell_measurement_theta_max 28.2812
_cell_measurement_theta_min 5.3516
_cell_volume 13915.6(9)
_computing_cell_refinement 'CrystalClear (Rigaku Corp., 2000)'
_computing_data_collection 'CrystalClear (Rigaku Corp., 2000)'
_computing_data_reduction 'CrystalClear (Rigaku Corp., 2000)'
_computing_structure_refinement 'SHELXL-97 (Sheldrick, 1997)'
_computing_structure_solution 'SHELXS-97 (Sheldrick, 1990)'
_diffrn_ambient_temperature 150(2)
_diffrn_detector_area_resol_mean 10.0000
_diffrn_measured_fraction_theta_full 0.951
_diffrn_measured_fraction_theta_max 0.951
_diffrn_measurement_device_type 'RAXIS conversion'
_diffrn_measurement_method dtprofit.ref
_diffrn_radiation_monochromator graphite
_diffrn_radiation_source 'fine-focus sealed tube'
_diffrn_radiation_type MoK\a
_diffrn_radiation_wavelength 0.71070
_diffrn_reflns_av_R_equivalents 0.0278
_diffrn_reflns_av_sigmaI/netI 0.0190
_diffrn_reflns_limit_h_max 46
_diffrn_reflns_limit_h_min -46
_diffrn_reflns_limit_k_max 46
_diffrn_reflns_limit_k_min -46
_diffrn_reflns_limit_l_max 14
_diffrn_reflns_limit_l_min -14
_diffrn_reflns_number 38714
_diffrn_reflns_theta_full 27.50
_diffrn_reflns_theta_max 27.50
_diffrn_reflns_theta_min 5.35
_exptl_absorpt_coefficient_mu 0.273
_exptl_absorpt_correction_T_max 0.9601
_exptl_absorpt_correction_T_min 0.9225
_exptl_absorpt_correction_type multi-scan
_exptl_crystal_colour 'Pale yellow'
_exptl_crystal_density_diffrn 1.364
_exptl_crystal_density_method 'not measured'
_exptl_crystal_description Prism
_exptl_crystal_F_000 5976
_exptl_crystal_size_max 0.30
_exptl_crystal_size_mid 0.20
_exptl_crystal_size_min 0.15
_refine_diff_density_max 0.524
_refine_diff_density_min -0.673
_refine_diff_density_rms 0.061
_refine_ls_extinction_method none
_refine_ls_goodness_of_fit_ref 1.202
_refine_ls_hydrogen_treatment none
_refine_ls_matrix_type full
_refine_ls_number_parameters 435
_refine_ls_number_reflns 6764
_refine_ls_number_restraints 0
_refine_ls_restrained_S_all 1.202
_refine_ls_R_factor_all 0.0916
_refine_ls_R_factor_gt 0.0906
_refine_ls_shift/su_max 0.001
_refine_ls_shift/su_mean 0.000
_refine_ls_structure_factor_coef Fsqd
_refine_ls_weighting_details 'calc w=1/[\s^2^(Fo^2^)+(0.0737P)^2^+54.8965P] where P=(Fo^2^+2Fc^2^)/3'
_refine_ls_weighting_scheme calc
_refine_ls_wR_factor_gt 0.2119
_refine_ls_wR_factor_ref 0.2131
_reflns_number_gt 6709
_reflns_number_total 6764
_reflns_threshold_expression >2sigma(I)
_cod_data_source_file jo402416f_si_002.cif
_cod_data_source_block crystalclear
_cod_depositor_comments
;
The following automatic conversions were performed:

'_exptl_absorpt_correction_type' value 'Multi-scan' changed to
'multi-scan' according to
/usr/data/users/saulius/automatic-downloads/current/ACS/lib/dictionaries/cif_core.dic
dictionary named 'cif_core.dic' version 2.4.2 from 2011-04-26.

Automatic conversion script
Id: cif_fix_values 2281 2013-09-26 08:29:07Z andrius 
;
_cod_original_sg_symbol_H-M R-3
_cod_database_code 4028976

loop_
_symmetry_equiv_pos_as_xyz
'x, y, z'
'-y, x-y, z'
'-x+y, -x, z'
'x+2/3, y+1/3, z+1/3'
'-y+2/3, x-y+1/3, z+1/3'
'-x+y+2/3, -x+1/3, z+1/3'
'x+1/3, y+2/3, z+2/3'
'-y+1/3, x-y+2/3, z+2/3'
'-x+y+1/3, -x+2/3, z+2/3'
'-x, -y, -z'
'y, -x+y, -z'
'x-y, x, -z'
'-x+2/3, -y+1/3, -z+1/3'
'y+2/3, -x+y+1/3, -z+1/3'
'x-y+2/3, x+1/3, -z+1/3'
'-x+1/3, -y+2/3, -z+2/3'
'y+1/3, -x+y+2/3, -z+2/3'
'x-y+1/3, x+2/3, -z+2/3'

loop_
_atom_site_label
_atom_site_type_symbol
_atom_site_fract_x
_atom_site_fract_y
_atom_site_fract_z
_atom_site_U_iso_or_equiv
_atom_site_adp_type
_atom_site_occupancy
_atom_site_symmetry_multiplicity
_atom_site_calc_flag
_atom_site_refinement_flags
_atom_site_disorder_assembly
_atom_site_disorder_group
S1 S 0.34937(4) 0.37108(4) 0.92197(12) 0.0763(4) Uani 1 1 d . . .
C1 C 0.37090(15) 0.41156(17) 1.0147(4) 0.0765(14) Uani 1 1 d . . .
H1 H 0.4006 0.4286 1.0293 0.092 Uiso 1 1 calc R . .
C2 C 0.34047(16) 0.4162(2) 1.0644(4) 0.0916(18) Uani 1 1 d . . .
H2 H 0.3466 0.4376 1.1176 0.110 Uiso 1 1 calc R . .
C3 C 0.29921(14) 0.38696(17) 1.0314(4) 0.0756(14) Uani 1 1 d . . .
H3 H 0.2745 0.3866 1.0591 0.091 Uiso 1 1 calc R . .
C4 C 0.29775(12) 0.35862(12) 0.9542(3) 0.0495(8) Uani 1 1 d . . .
C5 C 0.26045(11) 0.32319(11) 0.9023(3) 0.0468(8) Uani 1 1 d . . .
C6 C 0.21941(13) 0.31872(13) 0.9190(4) 0.0586(10) Uani 1 1 d . . .
H4 H 0.2172 0.3392 0.9629 0.070 Uiso 1 1 calc R . .
C7 C 0.18284(12) 0.28599(13) 0.8742(4) 0.0630(11) Uani 1 1 d . . .
H5 H 0.1558 0.2836 0.8867 0.076 Uiso 1 1 calc R . .
C8 C 0.18685(11) 0.25655(12) 0.8100(3) 0.0507(8) Uani 1 1 d . . .
N1 N 0.15525(9) 0.22038(11) 0.7574(3) 0.0575(8) Uani 1 1 d . A .
C9 C 0.17433(11) 0.20033(11) 0.7047(3) 0.0460(7) Uani 1 1 d . . .
C10 C 0.15601(11) 0.16376(12) 0.6414(3) 0.0503(8) Uani 1 1 d . . .
H6 H 0.1262 0.1485 0.6273 0.060 Uiso 1 1 calc R . .
C11 C 0.18251(11) 0.15030(12) 0.5997(3) 0.0487(8) Uani 1 1 d . . .
H7 H 0.1703 0.1253 0.5561 0.058 Uiso 1 1 calc R . .
C12 C 0.22716(10) 0.17196(10) 0.6186(3) 0.0409(7) Uani 1 1 d . . .
C13 C 0.24536(10) 0.20941(10) 0.6801(2) 0.0396(7) Uani 1 1 d . . .
H8 H 0.2753 0.2248 0.6926 0.047 Uiso 1 1 calc R . .
C14 C 0.21923(10) 0.22406(10) 0.7233(2) 0.0385(6) Uani 1 1 d . . .
C15 C 0.22716(10) 0.25993(11) 0.7907(3) 0.0420(7) Uani 1 1 d . . .
C16 C 0.26372(10) 0.29335(11) 0.8372(3) 0.0424(7) Uani 1 1 d . . .
H9 H 0.2908 0.2958 0.8246 0.051 Uiso 1 1 calc R . .
C17 C 0.10920(13) 0.20347(17) 0.7660(5) 0.0844(16) Uani 1 1 d . . .
H21 H 0.1046 0.2278 0.7805 0.101 Uiso 0.556(12) 1 calc PR A 1
H22 H 0.0965 0.1918 0.6939 0.101 Uiso 0.556(12) 1 calc PR A 1
H23 H 0.0948 0.1730 0.7442 0.101 Uiso 0.444(12) 1 calc PR A 2
H24 H 0.1025 0.2042 0.8437 0.101 Uiso 0.444(12) 1 calc PR A 2
C18 C 0.0875(2) 0.1740(3) 0.8386(7) 0.067(3) Uani 0.556(12) 1 d P A 1
H25 H 0.0573 0.1659 0.8344 0.100 Uiso 0.556(12) 1 calc PR A 1
H26 H 0.0985 0.1851 0.9114 0.100 Uiso 0.556(12) 1 calc PR A 1
H27 H 0.0904 0.1489 0.8244 0.100 Uiso 0.556(12) 1 calc PR A 1
C19 C 0.0921(3) 0.2211(5) 0.7121(9) 0.088(5) Uani 0.444(12) 1 d P A 2
H28 H 0.0613 0.2061 0.7261 0.132 Uiso 0.444(12) 1 calc PR A 2
H29 H 0.0972 0.2199 0.6343 0.132 Uiso 0.444(12) 1 calc PR A 2
H30 H 0.1047 0.2511 0.7346 0.132 Uiso 0.444(12) 1 calc PR A 2
C20 C 0.25216(10) 0.15346(11) 0.5747(3) 0.0430(7) Uani 1 1 d . . .
S2 S 0.30658(3) 0.18328(3) 0.55269(6) 0.0409(2) Uani 1 1 d . . .
C21 C 0.30925(10) 0.14079(10) 0.4962(3) 0.0411(7) Uani 1 1 d . . .
C22 C 0.26954(12) 0.10515(12) 0.4982(3) 0.0539(9) Uani 1 1 d . . .
H10 H 0.2639 0.0781 0.4721 0.065 Uiso 1 1 calc R . .
C23 C 0.23778(12) 0.11228(12) 0.5426(3) 0.0569(9) Uani 1 1 d . . .
H11 H 0.2088 0.0904 0.5496 0.068 Uiso 1 1 calc R . .
C24 C 0.34900(11) 0.14491(11) 0.4537(3) 0.0422(7) Uani 1 1 d . B .
C25 C 0.34635(13) 0.11308(14) 0.3812(3) 0.0569(9) Uani 1 1 d . . .
H12 H 0.3190 0.0899 0.3629 0.068 Uiso 1 1 calc R . .
C26 C 0.38210(14) 0.11474(16) 0.3366(4) 0.0701(13) Uani 1 1 d . . .
H13 H 0.3798 0.0931 0.2887 0.084 Uiso 1 1 calc R . .
C27 C 0.42140(13) 0.14887(15) 0.3639(3) 0.0625(11) Uani 1 1 d . B .
N2 N 0.46190(12) 0.15766(16) 0.3324(4) 0.0935(16) Uani 1 1 d . . .
C28 C 0.49190(14) 0.19440(17) 0.3838(4) 0.0770(15) Uani 1 1 d . B .
C29 C 0.53642(15) 0.2165(2) 0.3770(5) 0.100(2) Uani 1 1 d . . .
H14 H 0.5507 0.2069 0.3300 0.120 Uiso 1 1 calc R B .
C30 C 0.55882(14) 0.25196(18) 0.4389(4) 0.0799(15) Uani 1 1 d . B .
H15 H 0.5891 0.2669 0.4347 0.096 Uiso 1 1 calc R . .
C31 C 0.53899(12) 0.26756(12) 0.5093(3) 0.0504(8) Uani 1 1 d . . .
C32 C 0.49445(11) 0.24621(11) 0.5129(3) 0.0431(7) Uani 1 1 d . B .
H16 H 0.4803 0.2565 0.5585 0.052 Uiso 1 1 calc R . .
C33 C 0.47086(11) 0.21015(12) 0.4504(3) 0.0479(8) Uani 1 1 d . . .
C34 C 0.42552(11) 0.18107(12) 0.4365(3) 0.0450(7) Uani 1 1 d . B .
C35 C 0.38887(10) 0.17883(10) 0.4804(2) 0.0396(7) Uani 1 1 d . . .
H17 H 0.3912 0.2005 0.5285 0.048 Uiso 1 1 calc R B .
C39 C 0.56513(11) 0.30438(11) 0.5800(3) 0.0480(8) Uani 1 1 d . B .
S3 S 0.54490(4) 0.31323(4) 0.69663(9) 0.0702(3) Uani 1 1 d . . .
C40 C 0.59234(14) 0.35566(13) 0.7322(4) 0.0684(11) Uani 1 1 d . B .
H18 H 0.5969 0.3715 0.7973 0.082 Uiso 1 1 calc R . .
C41 C 0.62261(15) 0.36439(14) 0.6588(4) 0.0738(13) Uani 1 1 d . . .
H19 H 0.6509 0.3876 0.6667 0.089 Uiso 1 1 calc R B .
C42 C 0.60925(13) 0.33573(12) 0.5653(4) 0.0628(11) Uani 1 1 d . B .
H20 H 0.6267 0.3375 0.5054 0.075 Uiso 1 1 calc R . .
C43 C 0.4698(3) 0.1228(3) 0.2814(6) 0.047(2) Uani 0.534(16) 1 d P B 2
H31 H 0.4980 0.1268 0.3030 0.056 Uiso 0.534(16) 1 calc PR B 2
H32 H 0.4472 0.0937 0.3022 0.056 Uiso 0.534(16) 1 calc PR B 2
C44 C 0.4684(2) 0.1308(3) 0.1624(8) 0.058(3) Uani 0.534(16) 1 d P B 2
H33 H 0.4729 0.1104 0.1205 0.087 Uiso 0.534(16) 1 calc PR B 2
H34 H 0.4908 0.1599 0.1448 0.087 Uiso 0.534(16) 1 calc PR B 2
H35 H 0.4404 0.1273 0.1441 0.087 Uiso 0.534(16) 1 calc PR B 2
C45 C 0.4718(3) 0.1431(3) 0.2271(8) 0.048(3) Uani 0.466(16) 1 d P B 1
H36 H 0.4986 0.1657 0.1939 0.058 Uiso 0.466(16) 1 calc PR B 1
H37 H 0.4481 0.1337 0.1741 0.058 Uiso 0.466(16) 1 calc PR B 1
C46 C 0.4764(3) 0.1061(4) 0.2681(8) 0.059(3) Uani 0.466(16) 1 d P B 1
H38 H 0.4830 0.0930 0.2069 0.089 Uiso 0.466(16) 1 calc PR B 1
H39 H 0.4496 0.0848 0.3022 0.089 Uiso 0.466(16) 1 calc PR B 1
H40 H 0.4995 0.1165 0.3216 0.089 Uiso 0.466(16) 1 calc PR B 1

loop_
_atom_site_aniso_label
_atom_site_aniso_U_11
_atom_site_aniso_U_22
_atom_site_aniso_U_33
_atom_site_aniso_U_23
_atom_site_aniso_U_13
_atom_site_aniso_U_12
S1 0.0507(6) 0.0809(8) 0.0991(9) -0.0356(7) -0.0037(5) 0.0344(5)
C1 0.057(2) 0.089(3) 0.086(3) -0.033(3) -0.010(2) 0.038(2)
C2 0.068(3) 0.121(4) 0.079(3) -0.053(3) -0.008(2) 0.042(3)
C3 0.052(2) 0.103(4) 0.062(3) -0.021(2) 0.0112(19) 0.031(2)
C4 0.054(2) 0.055(2) 0.0402(19) 0.0024(14) 0.0082(14) 0.0280(17)
C5 0.0470(18) 0.0480(18) 0.0473(19) 0.0101(14) 0.0105(14) 0.0252(15)
C6 0.056(2) 0.055(2) 0.072(3) 0.0014(18) 0.0188(18) 0.0330(18)
C7 0.0443(19) 0.058(2) 0.090(3) -0.003(2) 0.0163(19) 0.0284(18)
C8 0.0427(17) 0.054(2) 0.060(2) 0.0049(16) 0.0109(15) 0.0273(16)
N1 0.0366(15) 0.0574(18) 0.079(2) -0.0057(16) 0.0045(14) 0.0236(14)
C9 0.0422(17) 0.0538(19) 0.0455(19) 0.0076(14) 0.0041(13) 0.0267(15)
C10 0.0392(17) 0.056(2) 0.054(2) -0.0004(15) -0.0050(14) 0.0227(15)
C11 0.0453(18) 0.0525(19) 0.048(2) -0.0005(15) -0.0053(14) 0.0243(15)
C12 0.0404(16) 0.0456(17) 0.0377(17) 0.0040(12) -0.0008(12) 0.0223(14)
C13 0.0358(15) 0.0486(17) 0.0357(16) 0.0067(12) 0.0012(11) 0.0221(13)
C14 0.0384(15) 0.0445(16) 0.0348(16) 0.0083(12) 0.0028(11) 0.0225(13)
C15 0.0410(16) 0.0475(17) 0.0413(17) 0.0115(13) 0.0079(12) 0.0250(14)
C16 0.0430(16) 0.0497(17) 0.0401(17) 0.0090(13) 0.0087(12) 0.0274(14)
C17 0.037(2) 0.079(3) 0.131(5) -0.029(3) 0.007(2) 0.025(2)
C18 0.044(4) 0.089(6) 0.063(5) 0.010(4) 0.009(3) 0.030(4)
C19 0.062(6) 0.153(12) 0.073(7) 0.043(7) 0.015(5) 0.072(8)
C20 0.0439(17) 0.0494(18) 0.0389(17) -0.0008(13) -0.0027(12) 0.0256(15)
S2 0.0419(4) 0.0450(4) 0.0396(4) -0.0011(3) -0.0005(3) 0.0245(3)
C21 0.0474(17) 0.0457(17) 0.0365(17) 0.0000(12) -0.0058(12) 0.0279(14)
C22 0.0500(19) 0.0471(19) 0.066(2) -0.0105(16) -0.0058(16) 0.0258(16)
C23 0.0461(19) 0.049(2) 0.069(3) -0.0083(17) -0.0007(17) 0.0190(16)
C24 0.0516(18) 0.0507(18) 0.0345(16) -0.0030(12) -0.0061(13) 0.0332(15)
C25 0.054(2) 0.069(2) 0.053(2) -0.0235(18) -0.0138(16) 0.0352(19)
C26 0.063(2) 0.090(3) 0.068(3) -0.042(2) -0.016(2) 0.046(2)
C27 0.054(2) 0.084(3) 0.058(2) -0.029(2) -0.0054(17) 0.041(2)
N2 0.052(2) 0.127(4) 0.102(3) -0.074(3) -0.0069(19) 0.045(2)
C28 0.052(2) 0.103(4) 0.078(3) -0.047(3) -0.006(2) 0.040(2)
C29 0.052(2) 0.139(5) 0.111(4) -0.072(4) -0.005(2) 0.049(3)
C30 0.049(2) 0.104(4) 0.090(3) -0.035(3) 0.001(2) 0.041(2)
C31 0.0508(19) 0.061(2) 0.048(2) -0.0021(15) 0.0017(15) 0.0344(17)
C32 0.0513(18) 0.0536(18) 0.0349(17) 0.0010(13) 0.0022(13) 0.0341(16)
C33 0.0512(19) 0.063(2) 0.0388(18) -0.0072(14) -0.0016(13) 0.0358(17)
C34 0.0519(18) 0.059(2) 0.0331(17) -0.0058(13) -0.0027(13) 0.0347(16)
C35 0.0500(17) 0.0485(17) 0.0299(15) 0.0000(12) -0.0015(12) 0.0318(15)
C39 0.0503(18) 0.0486(18) 0.052(2) 0.0051(14) 0.0031(15) 0.0301(16)
S3 0.0679(7) 0.0671(7) 0.0538(6) -0.0039(5) 0.0074(5) 0.0174(5)
C40 0.068(3) 0.052(2) 0.073(3) -0.0052(19) 0.008(2) 0.021(2)
C41 0.057(2) 0.050(2) 0.103(4) -0.012(2) 0.014(2) 0.0180(19)
C42 0.052(2) 0.0392(18) 0.093(3) -0.0155(18) -0.003(2) 0.0198(16)
C43 0.055(4) 0.046(4) 0.046(4) 0.006(3) 0.008(3) 0.029(3)
C44 0.057(4) 0.069(5) 0.050(6) -0.009(4) 0.007(3) 0.033(4)
C45 0.067(5) 0.063(5) 0.035(6) -0.009(4) 0.005(3) 0.047(4)
C46 0.067(5) 0.065(6) 0.066(6) 0.015(4) 0.018(4) 0.048(5)

loop_
_atom_type_symbol
_atom_type_description
_atom_type_scat_dispersion_real
_atom_type_scat_dispersion_imag
_atom_type_scat_source
C C 0.0033 0.0016 'International Tables Vol C Tables 4.2.6.8 and 6.1.1.4'
H H 0.0000 0.0000 'International Tables Vol C Tables 4.2.6.8 and 6.1.1.4'
N N 0.0061 0.0033 'International Tables Vol C Tables 4.2.6.8 and 6.1.1.4'
S S 0.1246 0.1234 'International Tables Vol C Tables 4.2.6.8 and 6.1.1.4'

loop_
_geom_angle_atom_site_label_1
_geom_angle_atom_site_label_2
_geom_angle_atom_site_label_3
_geom_angle
C1 S1 C4 92.3(2)
C2 C1 S1 111.2(4)
C2 C1 H1 124.4
S1 C1 H1 124.4
C1 C2 C3 114.1(4)
C1 C2 H2 123.0
C3 C2 H2 123.0
C4 C3 C2 113.2(4)
C4 C3 H3 123.4
C2 C3 H3 123.4
C3 C4 C5 128.9(4)
C3 C4 S1 109.2(3)
C5 C4 S1 122.0(3)
C16 C5 C6 118.8(3)
C16 C5 C4 122.0(3)
C6 C5 C4 119.2(3)
C7 C6 C5 122.6(4)
C7 C6 H4 118.7
C5 C6 H4 118.7
C6 C7 C8 117.6(3)
C6 C7 H5 121.2
C8 C7 H5 121.2
C7 C8 N1 129.2(3)
C7 C8 C15 121.6(4)
N1 C8 C15 109.1(3)
C9 N1 C8 108.6(3)
C9 N1 C17 125.1(3)
C8 N1 C17 126.0(3)
C10 C9 N1 129.5(3)
C10 C9 C14 121.5(3)
N1 C9 C14 109.0(3)
C11 C10 C9 117.6(3)
C11 C10 H6 121.2
C9 C10 H6 121.2
C10 C11 C12 123.2(3)
C10 C11 H7 118.4
C12 C11 H7 118.4
C13 C12 C11 118.6(3)
C13 C12 C20 122.8(3)
C11 C12 C20 118.6(3)
C12 C13 C14 119.6(3)
C12 C13 H8 120.2
C14 C13 H8 120.2
C13 C14 C9 119.5(3)
C13 C14 C15 133.7(3)
C9 C14 C15 106.7(3)
C16 C15 C8 119.6(3)
C16 C15 C14 133.8(3)
C8 C15 C14 106.5(3)
C15 C16 C5 119.8(3)
C15 C16 H9 120.1
C5 C16 H9 120.1
C19 C17 C18 121.2(7)
C19 C17 N1 119.3(7)
C18 C17 N1 118.9(6)
C19 C17 H21 46.3
C18 C17 H21 107.6
N1 C17 H21 107.6
C19 C17 H22 60.7
C18 C17 H22 107.6
N1 C17 H22 107.6
H21 C17 H22 107.0
C19 C17 H23 107.5
C18 C17 H23 60.7
N1 C17 H23 107.5
H21 C17 H23 144.0
H22 C17 H23 53.9
C19 C17 H24 107.5
C18 C17 H24 46.3
N1 C17 H24 107.5
H21 C17 H24 69.4
H22 C17 H24 144.0
H23 C17 H24 107.0
C17 C18 H25 109.5
C17 C18 H26 109.5
H25 C18 H26 109.5
C17 C18 H27 109.5
H25 C18 H27 109.5
H26 C18 H27 109.5
C17 C19 H28 109.5
C17 C19 H29 109.5
H28 C19 H29 109.5
C17 C19 H30 109.5
H28 C19 H30 109.5
H29 C19 H30 109.5
C23 C20 C12 128.0(3)
C23 C20 S2 109.2(3)
C12 C20 S2 122.8(3)
C20 S2 C21 93.47(16)
C22 C21 C24 128.0(3)
C22 C21 S2 109.3(3)
C24 C21 S2 122.7(3)
C21 C22 C23 113.7(3)
C21 C22 H10 123.1
C23 C22 H10 123.1
C20 C23 C22 114.3(3)
C20 C23 H11 122.9
C22 C23 H11 122.9
C35 C24 C25 119.0(3)
C35 C24 C21 122.6(3)
C25 C24 C21 118.4(3)
C26 C25 C24 122.2(4)
C26 C25 H12 118.9
C24 C25 H12 118.9
C25 C26 C27 117.8(4)
C25 C26 H13 121.1
C27 C26 H13 121.1
C26 C27 N2 129.3(4)
C26 C27 C34 121.8(3)
N2 C27 C34 108.8(3)
C28 N2 C27 108.9(3)
C28 N2 C45 121.4(5)
C27 N2 C45 124.5(5)
C28 N2 C43 126.2(4)
C27 N2 C43 121.8(4)
C45 N2 C43 36.8(4)
N2 C28 C29 130.5(4)
N2 C28 C33 109.3(3)
C29 C28 C33 120.1(4)
C30 C29 C28 118.6(4)
C30 C29 H14 120.7
C28 C29 H14 120.7
C29 C30 C31 122.7(4)
C29 C30 H15 118.7
C31 C30 H15 118.7
C32 C31 C30 118.4(4)
C32 C31 C39 121.5(3)
C30 C31 C39 120.0(3)
C33 C32 C31 120.1(3)
C33 C32 H16 120.0
C31 C32 H16 120.0
C32 C33 C28 119.9(3)
C32 C33 C34 133.8(3)
C28 C33 C34 106.3(3)
C35 C34 C27 119.4(3)
C35 C34 C33 133.9(3)
C27 C34 C33 106.7(3)
C24 C35 C34 119.8(3)
C24 C35 H17 120.1
C34 C35 H17 120.1
C42 C39 C31 126.8(3)
C42 C39 S3 111.6(3)
C31 C39 S3 121.6(3)
C40 S3 C39 93.0(2)
C41 C40 S3 112.4(4)
C41 C40 H18 123.8
S3 C40 H18 123.8
C40 C41 C42 115.2(4)
C40 C41 H19 122.4
C42 C41 H19 122.4
C39 C42 C41 107.8(4)
C39 C42 H20 126.1
C41 C42 H20 126.1
C44 C43 N2 101.4(8)
C44 C43 H31 111.5
N2 C43 H31 111.5
C44 C43 H32 111.5
N2 C43 H32 111.5
H31 C43 H32 109.3
C43 C44 H33 109.5
C43 C44 H34 109.5
H33 C44 H34 109.5
C43 C44 H35 109.5
H33 C44 H35 109.5
H34 C44 H35 109.5
N2 C45 C46 99.9(8)
N2 C45 H36 111.8
C46 C45 H36 111.8
N2 C45 H37 111.8
C46 C45 H37 111.8
H36 C45 H37 109.5
C45 C46 H38 109.5
C45 C46 H39 109.5
H38 C46 H39 109.5
C45 C46 H40 109.5
H38 C46 H40 109.5
H39 C46 H40 109.5

loop_
_geom_bond_atom_site_label_1
_geom_bond_atom_site_label_2
_geom_bond_distance
S1 C1 1.706(5)
S1 C4 1.733(4)
C1 C2 1.340(6)
C1 H1 0.9500
C2 C3 1.390(7)
C2 H2 0.9500
C3 C4 1.377(6)
C3 H3 0.9500
C4 C5 1.463(5)
C5 C16 1.395(5)
C5 C6 1.425(5)
C6 C7 1.374(6)
C6 H4 0.9500
C7 C8 1.390(5)
C7 H5 0.9500
C8 N1 1.392(5)
C8 C15 1.420(4)
N1 C9 1.386(5)
N1 C17 1.463(5)
C9 C10 1.385(5)
C9 C14 1.425(4)
C10 C11 1.372(5)
C10 H6 0.9500
C11 C12 1.417(5)
C11 H7 0.9500
C12 C13 1.396(5)
C12 C20 1.469(4)
C13 C14 1.399(4)
C13 H8 0.9500
C14 C15 1.441(5)
C15 C16 1.392(5)
C16 H9 0.9500
C17 C19 1.274(11)
C17 C18 1.309(9)
C17 H21 0.9900
C17 H22 0.9900
C17 H23 0.9900
C17 H24 0.9900
C18 H25 0.9800
C18 H26 0.9800
C18 H27 0.9800
C19 H28 0.9800
C19 H29 0.9800
C19 H30 0.9800
C20 C23 1.367(5)
C20 S2 1.728(3)
S2 C21 1.732(3)
C21 C22 1.368(5)
C21 C24 1.465(5)
C22 C23 1.407(5)
C22 H10 0.9500
C23 H11 0.9500
C24 C35 1.386(5)
C24 C25 1.420(5)
C25 C26 1.377(5)
C25 H12 0.9500
C26 C27 1.379(6)
C26 H13 0.9500
C27 N2 1.389(5)
C27 C34 1.415(5)
N2 C28 1.378(6)
N2 C45 1.506(9)
N2 C43 1.558(11)
C28 C29 1.396(6)
C28 C33 1.417(5)
C29 C30 1.358(7)
C29 H14 0.9500
C30 C31 1.408(5)
C30 H15 0.9500
C31 C32 1.396(5)
C31 C39 1.471(5)
C32 C33 1.381(5)
C32 H16 0.9500
C33 C34 1.448(5)
C34 C35 1.395(4)
C35 H17 0.9500
C39 C42 1.433(5)
C39 S3 1.711(4)
S3 C40 1.690(5)
C40 C41 1.329(6)
C40 H18 0.9500
C41 C42 1.459(6)
C41 H19 0.9500
C42 H20 0.9500
C43 C44 1.497(12)
C43 H31 0.9900
C43 H32 0.9900
C44 H33 0.9800
C44 H34 0.9800
C44 H35 0.9800
C45 C46 1.515(14)
C45 H36 0.9900
C45 H37 0.9900
C46 H38 0.9800
C46 H39 0.9800
C46 H40 0.9800

loop_
_geom_torsion_atom_site_label_1
_geom_torsion_atom_site_label_2
_geom_torsion_atom_site_label_3
_geom_torsion_atom_site_label_4
_geom_torsion
C4 S1 C1 C2 -2.1(5)
S1 C1 C2 C3 1.3(8)
C1 C2 C3 C4 0.5(8)
C2 C3 C4 C5 178.6(5)
C2 C3 C4 S1 -2.1(6)
C1 S1 C4 C3 2.4(4)
C1 S1 C4 C5 -178.3(4)
C3 C4 C5 C16 -170.4(4)
S1 C4 C5 C16 10.4(5)
C3 C4 C5 C6 9.2(6)
S1 C4 C5 C6 -170.0(3)
C16 C5 C6 C7 0.5(6)
C4 C5 C6 C7 -179.1(4)
C5 C6 C7 C8 -0.3(7)
C6 C7 C8 N1 178.6(4)
C6 C7 C8 C15 -0.1(6)
C7 C8 N1 C9 -178.8(4)
C15 C8 N1 C9 0.1(4)
C7 C8 N1 C17 -5.1(7)
C15 C8 N1 C17 173.8(4)
C8 N1 C9 C10 -179.2(4)
C17 N1 C9 C10 7.0(7)
C8 N1 C9 C14 -0.2(4)
C17 N1 C9 C14 -173.9(4)
N1 C9 C10 C11 -179.0(4)
C14 C9 C10 C11 2.0(5)
C9 C10 C11 C12 0.0(6)
C10 C11 C12 C13 -1.7(5)
C10 C11 C12 C20 176.8(3)
C11 C12 C13 C14 1.4(5)
C20 C12 C13 C14 -177.1(3)
C12 C13 C14 C9 0.6(5)
C12 C13 C14 C15 178.4(3)
C10 C9 C14 C13 -2.3(5)
N1 C9 C14 C13 178.5(3)
C10 C9 C14 C15 179.3(3)
N1 C9 C14 C15 0.2(4)
C7 C8 C15 C16 0.2(5)
N1 C8 C15 C16 -178.7(3)
C7 C8 C15 C14 179.0(4)
N1 C8 C15 C14 0.0(4)
C13 C14 C15 C16 0.4(6)
C9 C14 C15 C16 178.4(3)
C13 C14 C15 C8 -178.1(3)
C9 C14 C15 C8 -0.1(4)
C8 C15 C16 C5 0.0(5)
C14 C15 C16 C5 -178.3(3)
C6 C5 C16 C15 -0.4(5)
C4 C5 C16 C15 179.2(3)
C9 N1 C17 C19 -108.9(9)
C8 N1 C17 C19 78.4(10)
C9 N1 C17 C18 79.3(8)
C8 N1 C17 C18 -93.3(7)
C13 C12 C20 C23 158.9(4)
C11 C12 C20 C23 -19.6(5)
C13 C12 C20 S2 -23.0(5)
C11 C12 C20 S2 158.5(3)
C23 C20 S2 C21 2.0(3)
C12 C20 S2 C21 -176.5(3)
C20 S2 C21 C22 -1.7(3)
C20 S2 C21 C24 177.8(3)
C24 C21 C22 C23 -178.5(3)
S2 C21 C22 C23 1.0(4)
C12 C20 C23 C22 176.6(3)
S2 C20 C23 C22 -1.8(4)
C21 C22 C23 C20 0.5(5)
C22 C21 C24 C35 -162.9(3)
S2 C21 C24 C35 17.7(4)
C22 C21 C24 C25 17.9(5)
S2 C21 C24 C25 -161.5(3)
C35 C24 C25 C26 0.1(6)
C21 C24 C25 C26 179.3(4)
C24 C25 C26 C27 -0.4(7)
C25 C26 C27 N2 178.7(5)
C25 C26 C27 C34 1.0(8)
C26 C27 N2 C28 -177.2(6)
C34 C27 N2 C28 0.7(6)
C26 C27 N2 C45 28.0(10)
C34 C27 N2 C45 -154.1(6)
C26 C27 N2 C43 -16.2(9)
C34 C27 N2 C43 161.7(5)
C27 N2 C28 C29 -178.6(7)
C45 N2 C28 C29 -22.9(11)
C43 N2 C28 C29 21.5(11)
C27 N2 C28 C33 0.0(7)
C45 N2 C28 C33 155.6(6)
C43 N2 C28 C33 -160.0(5)
N2 C28 C29 C30 -178.7(7)
C33 C28 C29 C30 2.9(10)
C28 C29 C30 C31 -0.4(10)
C29 C30 C31 C32 -1.8(8)
C29 C30 C31 C39 175.6(6)
C30 C31 C32 C33 1.4(6)
C39 C31 C32 C33 -176.0(3)
C31 C32 C33 C28 1.1(6)
C31 C32 C33 C34 179.2(4)
N2 C28 C33 C32 178.0(4)
C29 C28 C33 C32 -3.3(8)
N2 C28 C33 C34 -0.6(6)
C29 C28 C33 C34 178.1(5)
C26 C27 C34 C35 -1.2(7)
N2 C27 C34 C35 -179.3(4)
C26 C27 C34 C33 177.1(4)
N2 C27 C34 C33 -1.0(5)
C32 C33 C34 C35 0.6(7)
C28 C33 C34 C35 178.9(4)
C32 C33 C34 C27 -177.4(4)
C28 C33 C34 C27 1.0(5)
C25 C24 C35 C34 -0.3(5)
C21 C24 C35 C34 -179.5(3)
C27 C34 C35 C24 0.9(5)
C33 C34 C35 C24 -176.9(4)
C32 C31 C39 C42 -161.8(4)
C30 C31 C39 C42 20.9(6)
C32 C31 C39 S3 20.5(5)
C30 C31 C39 S3 -156.8(4)
C42 C39 S3 C40 -2.1(3)
C31 C39 S3 C40 175.9(3)
C39 S3 C40 C41 1.8(4)
S3 C40 C41 C42 -1.0(6)
C31 C39 C42 C41 -176.0(4)
S3 C39 C42 C41 1.9(4)
C40 C41 C42 C39 -0.6(6)
C28 N2 C43 C44 -107.1(7)
C27 N2 C43 C44 95.4(7)
C45 N2 C43 C44 -11.2(7)
C28 N2 C45 C46 105.7(8)
C27 N2 C45 C46 -102.5(8)
C43 N2 C45 C46 -4.0(7)
